data_7005141
loop_
_publ_author_name
'Yang, Lei'
'Powell, Douglas R.'
'Houser, Robert P.'

_publ_section_title
;
 Structural variation in copper(I) complexes with pyridylmethylamide
 ligands: structural analysis with a new four-coordinate geometry
 index, tau4.
;
_journal_issue 9
_journal_name_full 'Dalton transactions (Cambridge, England : 2003)'
_journal_page_first 955
_journal_page_last 964
_journal_paper_doi 10.1039/b617136b
_journal_year 2007
_chemical_formula_moiety 'C44 H64 Cu2 N8 O4, 2(F6 P)'
_chemical_formula_sum 'C44 H64 Cu2 F12 N8 O4 P2'
_chemical_formula_weight 1186.05
_chemical_name_systematic
;
?
;
_space_group_IT_number 14
_symmetry_cell_setting monoclinic
_symmetry_space_group_name_Hall '-P 2ybc'
_symmetry_space_group_name_H-M 'P 1 21/c 1'
_atom_sites_solution_hydrogens geom
_atom_sites_solution_primary direct
_atom_sites_solution_secondary difmap
_audit_creation_method SHELXL-97
_cell_angle_alpha 90.00
_cell_angle_beta 110.1750(10)
_cell_angle_gamma 90.00
_cell_formula_units_Z 4
_cell_length_a 15.2619(8)
_cell_length_b 19.9179(11)
_cell_length_c 18.4954(10)
_cell_measurement_reflns_used 8398
_cell_measurement_temperature 110(2)
_cell_measurement_theta_max 28.24
_cell_measurement_theta_min 2.36
_cell_volume 5277.4(5)
_computing_cell_refinement 'Bruker SMART'
_computing_data_collection 'Bruker SMART'
_computing_data_reduction 'Bruker SAINT'
_computing_molecular_graphics 'SHELXTL (Sheldrick, 2000)'
_computing_publication_material 'SHELXTL (Sheldrick, 2000)'
_computing_structure_refinement 'SHELXTL (Sheldrick, 2000)'
_computing_structure_solution 'SHELXTL (Sheldrick, 2000)'
_diffrn_ambient_temperature 110(2)
_diffrn_measured_fraction_theta_full 0.999
_diffrn_measured_fraction_theta_max 0.975
_diffrn_measurement_device_type 'CCD Bruker APEX'
_diffrn_measurement_method '\w scans'
_diffrn_radiation_monochromator graphite
_diffrn_radiation_source 'fine-focus sealed tube'
_diffrn_radiation_type MoK\a
_diffrn_radiation_wavelength 0.71073
_diffrn_reflns_av_R_equivalents 0.0225
_diffrn_reflns_av_sigmaI/netI 0.0171
_diffrn_reflns_limit_h_max 20
_diffrn_reflns_limit_h_min -20
_diffrn_reflns_limit_k_max 26
_diffrn_reflns_limit_k_min -25
_diffrn_reflns_limit_l_max 24
_diffrn_reflns_limit_l_min -24
_diffrn_reflns_number 63533
_diffrn_reflns_theta_full 26.50
_diffrn_reflns_theta_max 28.29
_diffrn_reflns_theta_min 1.75
_diffrn_standards_number 0
_exptl_absorpt_coefficient_mu 0.957
_exptl_absorpt_correction_T_max 0.8316
_exptl_absorpt_correction_T_min 0.7754
_exptl_absorpt_correction_type multi-scan
_exptl_absorpt_process_details 'SADABS (Sheldrick, 2002)'
_exptl_crystal_colour green
_exptl_crystal_density_diffrn 1.493
_exptl_crystal_density_meas 0
_exptl_crystal_density_method 'not measured'
_exptl_crystal_description prism
_exptl_crystal_F_000 2448
_exptl_crystal_size_max 0.28
_exptl_crystal_size_mid 0.24
_exptl_crystal_size_min 0.20
_refine_diff_density_max 0.441
_refine_diff_density_min -0.315
_refine_diff_density_rms 0.053
_refine_ls_extinction_method none
_refine_ls_goodness_of_fit_ref 1.025
_refine_ls_hydrogen_treatment constr
_refine_ls_matrix_type full
_refine_ls_number_parameters 661
_refine_ls_number_reflns 12791
_refine_ls_number_restraints 2
_refine_ls_restrained_S_all 1.027
_refine_ls_R_factor_all 0.0290
_refine_ls_R_factor_gt 0.0271
_refine_ls_shift/su_max 0.002
_refine_ls_shift/su_mean 0.000
_refine_ls_structure_factor_coef Fsqd
_refine_ls_weighting_details 'calc w=1/[\s^2^(Fo^2^)+(0.0450P)^2^+1.8064P] where P=(Fo^2^+2Fc^2^)/3'
_refine_ls_weighting_scheme calc
_refine_ls_wR_factor_gt 0.0756
_refine_ls_wR_factor_ref 0.0766
_reflns_number_gt 11887
_reflns_number_total 12791
_reflns_threshold_expression I>2\s(I)
_cod_data_source_file b617136b.txt
_cod_data_source_block compound_2_
_cod_depositor_comments
;
The following automatic conversions were performed:
'_symmetry_cell_setting' value 'Monoclinic' changed to 'monoclinic'
according to '/home/saulius/struct/CIF-dictionaries/cif_core.dic'
dictionary named 'cif_core.dic' version 2.4.1 from 2010-06-29.

Automatic conversion script
Id: cif_fix_enum 1527 2010-12-29 10:47:43Z saulius 
;
_cod_original_sg_symbol_H-M 'P 21/c'
_cod_database_code 7005141

loop_
_symmetry_equiv_pos_as_xyz
'x, y, z'
'-x, y+1/2, -z+1/2'
'-x, -y, -z'
'x, -y-1/2, z-1/2'

loop_
_atom_site_label
_atom_site_type_symbol
_atom_site_fract_x
_atom_site_fract_y
_atom_site_fract_z
_atom_site_U_iso_or_equiv
_atom_site_adp_type
_atom_site_occupancy
_atom_site_symmetry_multiplicity
_atom_site_calc_flag
_atom_site_refinement_flags
_atom_site_disorder_assembly
_atom_site_disorder_group
Cu1 Cu 0.441131(10) 0.591623(8) 0.774658(8) 0.02107(5) Uani 1 1 d U . .
Cu2 Cu 0.891322(11) 0.662228(8) 0.950741(9) 0.02400(5) Uani 1 1 d U . .
O1 O 0.57122(6) 0.53364(5) 0.77764(5) 0.0278(2) Uani 1 1 d U . .
O2 O 1.00258(7) 0.68108(5) 1.06078(5) 0.02739(19) Uani 1 1 d . . .
O3 O 0.75187(6) 0.69672(5) 0.96250(6) 0.0276(2) Uani 1 1 d U . .
O4 O 0.32438(6) 0.57707(5) 0.66378(5) 0.02566(19) Uani 1 1 d . . .
N1 N 0.40157(7) 0.52693(5) 0.83651(6) 0.02021(19) Uani 1 1 d . . .
N2 N 0.48840(7) 0.67902(5) 0.75839(6) 0.01970(19) Uani 1 1 d . . .
N3 N 0.20229(7) 0.55049(5) 0.70047(6) 0.0217(2) Uani 1 1 d . . .
H3D H 0.1463 0.5324 0.6868 0.026 Uiso 1 1 calc R . .
N4 N 0.86177(7) 0.56833(5) 0.95967(6) 0.02004(19) Uani 1 1 d . . .
N5 N 0.91334(7) 0.73658(5) 0.89096(6) 0.0212(2) Uani 1 1 d . . .
N6 N 0.61041(7) 0.72750(5) 0.96022(6) 0.0205(2) Uani 1 1 d . . .
H6C H 0.5767 0.7521 0.9803 0.025 Uiso 1 1 calc R . .
N7 N 0.70974(7) 0.53722(5) 0.76120(6) 0.0205(2) Uani 1 1 d . . .
H7A H 0.7440 0.5235 0.7344 0.025 Uiso 1 1 calc R . .
N8 N 1.11916(7) 0.72060(5) 1.02384(6) 0.0222(2) Uani 1 1 d . . .
H8B H 1.1726 0.7424 1.0383 0.027 Uiso 1 1 calc R . .
C1 C 0.52342(15) 0.42307(10) 0.67357(11) 0.0514(5) Uani 1 1 d . . .
H1A H 0.5663 0.3914 0.7090 0.077 Uiso 1 1 calc R . .
H1B H 0.4917 0.4008 0.6242 0.077 Uiso 1 1 calc R . .
H1C H 0.4770 0.4384 0.6956 0.077 Uiso 1 1 calc R . .
C2 C 0.51088(10) 0.53347(9) 0.60556(8) 0.0360(3) Uani 1 1 d . . .
H2A H 0.4633 0.5474 0.6270 0.054 Uiso 1 1 calc R . .
H2B H 0.4806 0.5119 0.5555 0.054 Uiso 1 1 calc R . .
H2C H 0.5458 0.5729 0.5990 0.054 Uiso 1 1 calc R . .
C3 C 0.65159(10) 0.46065(8) 0.62699(8) 0.0322(3) Uani 1 1 d . . .
H3A H 0.6974 0.4318 0.6641 0.048 Uiso 1 1 calc R . .
H3B H 0.6832 0.5000 0.6158 0.048 Uiso 1 1 calc R . .
H3C H 0.6211 0.4356 0.5793 0.048 Uiso 1 1 calc R . .
C4 C 0.57840(9) 0.48337(7) 0.66094(7) 0.0245(2) Uani 1 1 d . . .
C5 C 0.61942(8) 0.51984(6) 0.73784(7) 0.0201(2) Uani 1 1 d . . .
C6 C 0.75285(9) 0.57789(6) 0.82912(7) 0.0213(2) Uani 1 1 d . . .
H6A H 0.7058 0.6097 0.8347 0.026 Uiso 1 1 calc R . .
H6B H 0.8037 0.6046 0.8215 0.026 Uiso 1 1 calc R . .
C7 C 0.79254(8) 0.53810(6) 0.90286(7) 0.0189(2) Uani 1 1 d . . .
C8 C 0.75933(9) 0.47503(6) 0.91282(7) 0.0236(2) Uani 1 1 d . . .
H8A H 0.7098 0.4549 0.8724 0.028 Uiso 1 1 calc R . .
C9 C 0.79919(10) 0.44185(6) 0.98233(8) 0.0275(3) Uani 1 1 d . . .
H9A H 0.7765 0.3992 0.9906 0.033 Uiso 1 1 calc R . .
C10 C 0.87273(10) 0.47202(7) 1.03965(7) 0.0271(3) Uani 1 1 d . . .
H10A H 0.9028 0.4497 1.0871 0.032 Uiso 1 1 calc R . .
C11 C 0.90137(9) 0.53513(6) 1.02643(7) 0.0238(2) Uani 1 1 d . . .
H11A H 0.9511 0.5560 1.0661 0.029 Uiso 1 1 calc R . .
C12 C 0.25312(11) 0.51299(12) 0.52380(9) 0.0518(5) Uani 1 1 d . . .
H12A H 0.2916 0.4752 0.5511 0.078 Uiso 1 1 calc R . .
H12B H 0.2935 0.5510 0.5227 0.078 Uiso 1 1 calc R . .
H12C H 0.2169 0.4994 0.4710 0.078 Uiso 1 1 calc R . .
C13 C 0.12856(15) 0.59450(8) 0.52493(10) 0.0516(5) Uani 1 1 d . . .
H13A H 0.0908 0.5824 0.4720 0.077 Uiso 1 1 calc R . .
H13B H 0.1701 0.6318 0.5242 0.077 Uiso 1 1 calc R . .
H13C H 0.0874 0.6081 0.5530 0.077 Uiso 1 1 calc R . .
C14 C 0.12110(10) 0.47548(7) 0.56295(8) 0.0311(3) Uani 1 1 d . . .
H14A H 0.1569 0.4376 0.5925 0.047 Uiso 1 1 calc R . .
H14B H 0.0893 0.4616 0.5094 0.047 Uiso 1 1 calc R . .
H14C H 0.0747 0.4899 0.5855 0.047 Uiso 1 1 calc R . .
C15 C 0.18709(9) 0.53362(6) 0.56515(7) 0.0221(2) Uani 1 1 d . . .
C16 C 0.24419(8) 0.55504(6) 0.64767(7) 0.0190(2) Uani 1 1 d . . .
C17 C 0.24525(8) 0.57420(6) 0.77949(7) 0.0205(2) Uani 1 1 d . . .
H17A H 0.1956 0.5847 0.8009 0.025 Uiso 1 1 calc R . .
H17B H 0.2800 0.6162 0.7794 0.025 Uiso 1 1 calc R . .
C18 C 0.31119(8) 0.52313(6) 0.83063(6) 0.0194(2) Uani 1 1 d . . .
C19 C 0.27959(10) 0.47435(7) 0.86942(7) 0.0269(3) Uani 1 1 d . . .
H19A H 0.2152 0.4717 0.8631 0.032 Uiso 1 1 calc R . .
C20 C 0.34280(11) 0.42955(7) 0.91752(8) 0.0325(3) Uani 1 1 d . . .
H20A H 0.3226 0.3966 0.9454 0.039 Uiso 1 1 calc R . .
C21 C 0.43573(11) 0.43368(7) 0.92415(8) 0.0313(3) Uani 1 1 d . . .
H21A H 0.4805 0.4037 0.9567 0.038 Uiso 1 1 calc R . .
C22 C 0.46225(9) 0.48238(7) 0.88239(7) 0.0264(3) Uani 1 1 d . . .
H22A H 0.5259 0.4845 0.8862 0.032 Uiso 1 1 calc R . .
C23 C 0.67892(11) 0.82772(9) 1.07161(10) 0.0417(4) Uani 1 1 d . . .
H23A H 0.6451 0.8529 1.0248 0.063 Uiso 1 1 calc R . .
H23B H 0.7122 0.8591 1.1127 0.063 Uiso 1 1 calc R . .
H23C H 0.6346 0.8014 1.0877 0.063 Uiso 1 1 calc R . .
C24 C 0.82133(12) 0.82195(8) 1.03395(9) 0.0363(3) Uani 1 1 d . . .
H24A H 0.7900 0.8473 0.9867 0.054 Uiso 1 1 calc R . .
H24B H 0.8675 0.7916 1.0256 0.054 Uiso 1 1 calc R . .
H24C H 0.8528 0.8532 1.0758 0.054 Uiso 1 1 calc R . .
C25 C 0.79961(13) 0.73872(9) 1.12716(9) 0.0430(4) Uani 1 1 d . . .
H25A H 0.8431 0.7079 1.1156 0.064 Uiso 1 1 calc R . .
H25B H 0.7539 0.7129 1.1421 0.064 Uiso 1 1 calc R . .
H25C H 0.8343 0.7685 1.1695 0.064 Uiso 1 1 calc R . .
C26 C 0.74878(9) 0.78075(6) 1.05555(7) 0.0224(2) Uani 1 1 d . . .
C27 C 0.70427(8) 0.73189(6) 0.98933(7) 0.0190(2) Uani 1 1 d . . .
C28 C 0.56413(8) 0.68297(6) 0.89644(7) 0.0198(2) Uani 1 1 d . . .
H28A H 0.5039 0.6685 0.9004 0.024 Uiso 1 1 calc R . .
H28B H 0.6031 0.6424 0.9008 0.024 Uiso 1 1 calc R . .
C29 C 0.54599(8) 0.71434(6) 0.81821(7) 0.0181(2) Uani 1 1 d . . .
C30 C 0.58497(9) 0.77470(6) 0.80735(7) 0.0220(2) Uani 1 1 d . . .
H30A H 0.6251 0.7989 0.8503 0.026 Uiso 1 1 calc R . .
C31 C 0.56474(9) 0.79944(7) 0.73322(8) 0.0263(3) Uani 1 1 d . . .
H31A H 0.5915 0.8404 0.7247 0.032 Uiso 1 1 calc R . .
C32 C 0.50506(10) 0.76357(7) 0.67182(7) 0.0274(3) Uani 1 1 d . . .
H32A H 0.4896 0.7796 0.6206 0.033 Uiso 1 1 calc R . .
C33 C 0.46842(9) 0.70386(7) 0.68680(7) 0.0245(2) Uani 1 1 d . . .
H33A H 0.4273 0.6793 0.6447 0.029 Uiso 1 1 calc R . .
C34 C 1.08836(10) 0.77276(7) 1.19193(8) 0.0301(3) Uani 1 1 d . . .
H34A H 1.0245 0.7577 1.1837 0.045 Uiso 1 1 calc R . .
H34B H 1.0864 0.8148 1.1639 0.045 Uiso 1 1 calc R . .
H34C H 1.1214 0.7801 1.2471 0.045 Uiso 1 1 calc R . .
C35 C 1.23946(9) 0.74248(8) 1.17478(8) 0.0312(3) Uani 1 1 d . . .
H35A H 1.2717 0.7084 1.1550 0.047 Uiso 1 1 calc R . .
H35B H 1.2730 0.7491 1.2299 0.047 Uiso 1 1 calc R . .
H35C H 1.2375 0.7849 1.1474 0.047 Uiso 1 1 calc R . .
C36 C 1.14266(11) 0.65323(7) 1.20622(8) 0.0293(3) Uani 1 1 d . . .
H36A H 1.1735 0.6185 1.1861 0.044 Uiso 1 1 calc R . .
H36B H 1.0789 0.6390 1.1995 0.044 Uiso 1 1 calc R . .
H36C H 1.1776 0.6602 1.2611 0.044 Uiso 1 1 calc R . .
C37 C 1.13963(9) 0.71904(6) 1.16229(7) 0.0216(2) Uani 1 1 d . . .
C38 C 1.08147(8) 0.70552(6) 1.07759(7) 0.0205(2) Uani 1 1 d . . .
C39 C 1.07590(9) 0.70265(7) 0.94250(7) 0.0231(2) Uani 1 1 d . . .
H39A H 1.0479 0.6574 0.9391 0.028 Uiso 1 1 calc R . .
H39B H 1.1253 0.7000 0.9192 0.028 Uiso 1 1 calc R . .
C40 C 1.00167(9) 0.75070(6) 0.89577(7) 0.0203(2) Uani 1 1 d . . .
C41 C 1.02249(10) 0.80516(7) 0.85773(7) 0.0276(3) Uani 1 1 d . . .
H41A H 1.0853 0.8142 0.8622 0.033 Uiso 1 1 calc R . .
C42 C 0.95088(12) 0.84619(7) 0.81322(8) 0.0324(3) Uani 1 1 d . . .
H42A H 0.9637 0.8837 0.7867 0.039 Uiso 1 1 calc R . .
C43 C 0.86034(11) 0.83154(7) 0.80806(8) 0.0312(3) Uani 1 1 d . . .
H43A H 0.8099 0.8588 0.7778 0.037 Uiso 1 1 calc R . .
C44 C 0.84419(9) 0.77677(7) 0.84740(7) 0.0270(3) Uani 1 1 d . . .
H44A H 0.7818 0.7670 0.8436 0.032 Uiso 1 1 calc R . .
P1 P 0.34392(2) 0.748356(19) 0.447146(19) 0.02644(8) Uani 1 1 d . . .
P2 P 0.95649(2) 0.537991(17) 0.732892(19) 0.02193(7) Uani 1 1 d . . .
F1 F 0.30831(6) 0.75780(5) 0.51871(5) 0.0366(2) Uani 1 1 d . . .
F2 F 0.38049(7) 0.73925(6) 0.37665(5) 0.0502(3) Uani 1 1 d . . .
F3 F 0.27140(8) 0.80387(6) 0.40037(6) 0.0560(3) Uani 1 1 d . . .
F4 F 0.26747(7) 0.69207(6) 0.41302(6) 0.0501(3) Uani 1 1 d . . .
F5 F 0.42075(8) 0.80541(6) 0.48309(6) 0.0519(3) Uani 1 1 d . . .
F6 F 0.41748(8) 0.69386(6) 0.49487(6) 0.0566(3) Uani 1 1 d . . .
F7 F 1.05239(5) 0.49596(4) 0.76587(5) 0.02920(17) Uani 1 1 d . . .
F8 F 0.98515(6) 0.56147(5) 0.66113(5) 0.03481(19) Uani 1 1 d . . .
F9 F 0.86110(6) 0.57971(5) 0.69987(6) 0.0415(2) Uani 1 1 d . . .
F10 F 0.90565(6) 0.47357(5) 0.68555(6) 0.0432(2) Uani 1 1 d . . .
F11 F 1.00879(7) 0.60182(4) 0.78057(5) 0.0377(2) Uani 1 1 d . . .
F12 F 0.92901(6) 0.51425(5) 0.80476(5) 0.0376(2) Uani 1 1 d . . .

loop_
_atom_site_aniso_label
_atom_site_aniso_U_11
_atom_site_aniso_U_22
_atom_site_aniso_U_33
_atom_site_aniso_U_23
_atom_site_aniso_U_13
_atom_site_aniso_U_12
Cu1 0.01933(8) 0.02379(8) 0.01938(8) -0.00158(5) 0.00577(6) -0.00555(5)
Cu2 0.02383(8) 0.02322(8) 0.02217(8) 0.00053(5) 0.00437(6) -0.00645(6)
O1 0.0200(4) 0.0419(6) 0.0230(4) 0.0016(4) 0.0095(4) 0.0054(4)
O2 0.0244(5) 0.0347(5) 0.0204(4) -0.0010(4) 0.0044(4) -0.0092(4)
O3 0.0203(4) 0.0276(5) 0.0340(5) -0.0087(4) 0.0081(4) -0.0007(3)
O4 0.0202(4) 0.0378(5) 0.0183(4) -0.0039(4) 0.0057(3) -0.0086(4)
N1 0.0204(5) 0.0225(5) 0.0174(4) -0.0012(4) 0.0061(4) -0.0005(4)
N2 0.0165(4) 0.0225(5) 0.0195(5) -0.0018(4) 0.0055(4) -0.0013(4)
N3 0.0167(5) 0.0298(5) 0.0172(5) -0.0012(4) 0.0041(4) -0.0027(4)
N4 0.0192(5) 0.0212(5) 0.0192(5) -0.0019(4) 0.0061(4) 0.0006(4)
N5 0.0228(5) 0.0223(5) 0.0175(5) -0.0011(4) 0.0058(4) -0.0004(4)
N6 0.0183(5) 0.0246(5) 0.0174(5) -0.0043(4) 0.0046(4) -0.0004(4)
N7 0.0178(5) 0.0265(5) 0.0174(5) -0.0025(4) 0.0064(4) -0.0006(4)
N8 0.0197(5) 0.0275(5) 0.0177(5) -0.0015(4) 0.0042(4) -0.0029(4)
C1 0.0621(12) 0.0486(10) 0.0439(9) -0.0076(8) 0.0185(8) -0.0319(9)
C2 0.0257(7) 0.0580(10) 0.0210(6) 0.0015(6) 0.0038(5) 0.0096(6)
C3 0.0297(7) 0.0401(8) 0.0239(6) -0.0099(5) 0.0056(5) 0.0042(6)
C4 0.0213(6) 0.0303(6) 0.0203(6) -0.0016(5) 0.0052(5) -0.0049(5)
C5 0.0177(5) 0.0236(6) 0.0182(5) 0.0032(4) 0.0052(4) 0.0016(4)
C6 0.0235(6) 0.0208(5) 0.0178(5) -0.0009(4) 0.0047(4) -0.0005(4)
C7 0.0187(5) 0.0197(5) 0.0183(5) -0.0015(4) 0.0066(4) 0.0025(4)
C8 0.0251(6) 0.0208(6) 0.0226(6) -0.0030(4) 0.0052(5) -0.0011(5)
C9 0.0361(7) 0.0189(6) 0.0268(6) 0.0007(5) 0.0099(5) 0.0005(5)
C10 0.0357(7) 0.0229(6) 0.0200(6) 0.0013(5) 0.0063(5) 0.0060(5)
C11 0.0248(6) 0.0251(6) 0.0187(5) -0.0025(4) 0.0041(5) 0.0026(5)
C12 0.0310(8) 0.0995(15) 0.0286(8) -0.0285(9) 0.0150(6) -0.0229(9)
C13 0.0675(12) 0.0289(8) 0.0323(8) 0.0046(6) -0.0161(8) -0.0041(7)
C14 0.0331(7) 0.0324(7) 0.0278(6) -0.0080(5) 0.0108(5) -0.0115(6)
C15 0.0209(6) 0.0267(6) 0.0165(5) -0.0010(4) 0.0036(4) -0.0047(4)
C16 0.0185(5) 0.0201(5) 0.0169(5) 0.0005(4) 0.0043(4) -0.0010(4)
C17 0.0195(5) 0.0254(6) 0.0165(5) -0.0010(4) 0.0063(4) 0.0018(4)
C18 0.0213(5) 0.0216(5) 0.0151(5) -0.0026(4) 0.0061(4) -0.0009(4)
C19 0.0276(6) 0.0308(7) 0.0235(6) 0.0019(5) 0.0105(5) -0.0048(5)
C20 0.0434(8) 0.0275(7) 0.0266(6) 0.0063(5) 0.0120(6) -0.0039(6)
C21 0.0393(8) 0.0269(7) 0.0247(6) 0.0051(5) 0.0071(6) 0.0076(6)
C22 0.0243(6) 0.0308(7) 0.0222(6) 0.0015(5) 0.0058(5) 0.0051(5)
C23 0.0334(8) 0.0474(9) 0.0422(9) -0.0256(7) 0.0104(7) -0.0048(7)
C24 0.0439(8) 0.0347(7) 0.0337(7) -0.0106(6) 0.0179(6) -0.0194(6)
C25 0.0507(10) 0.0443(9) 0.0214(7) 0.0042(6) -0.0036(6) -0.0095(7)
C26 0.0230(6) 0.0244(6) 0.0177(5) -0.0031(4) 0.0045(4) -0.0047(5)
C27 0.0200(5) 0.0188(5) 0.0166(5) 0.0016(4) 0.0045(4) -0.0019(4)
C28 0.0183(5) 0.0221(5) 0.0174(5) -0.0020(4) 0.0043(4) -0.0021(4)
C29 0.0145(5) 0.0211(5) 0.0181(5) -0.0011(4) 0.0049(4) 0.0020(4)
C30 0.0208(5) 0.0207(6) 0.0223(6) -0.0023(4) 0.0046(4) -0.0019(4)
C31 0.0272(6) 0.0229(6) 0.0281(6) 0.0033(5) 0.0085(5) -0.0024(5)
C32 0.0285(6) 0.0316(7) 0.0203(6) 0.0039(5) 0.0064(5) -0.0003(5)
C33 0.0226(6) 0.0301(6) 0.0183(5) -0.0017(5) 0.0037(4) -0.0027(5)
C34 0.0341(7) 0.0291(7) 0.0250(6) -0.0049(5) 0.0076(5) 0.0015(5)
C35 0.0236(6) 0.0460(8) 0.0202(6) -0.0017(5) 0.0026(5) -0.0082(6)
C36 0.0378(7) 0.0276(6) 0.0210(6) 0.0031(5) 0.0082(5) 0.0006(5)
C37 0.0221(6) 0.0236(6) 0.0170(5) -0.0008(4) 0.0040(4) -0.0022(4)
C38 0.0222(6) 0.0191(5) 0.0188(5) 0.0000(4) 0.0051(4) 0.0001(4)
C39 0.0229(6) 0.0282(6) 0.0175(5) -0.0027(4) 0.0062(4) 0.0022(5)
C40 0.0238(6) 0.0222(6) 0.0149(5) -0.0036(4) 0.0068(4) -0.0012(4)
C41 0.0334(7) 0.0301(7) 0.0207(6) -0.0021(5) 0.0111(5) -0.0081(5)
C42 0.0509(9) 0.0235(6) 0.0224(6) 0.0022(5) 0.0122(6) -0.0031(6)
C43 0.0425(8) 0.0274(7) 0.0207(6) 0.0016(5) 0.0071(6) 0.0103(6)
C44 0.0260(6) 0.0311(7) 0.0222(6) -0.0005(5) 0.0061(5) 0.0044(5)
P1 0.01947(15) 0.03969(19) 0.02006(15) -0.00334(13) 0.00668(12) -0.00375(13)
P2 0.01686(14) 0.02662(16) 0.02263(15) 0.00484(12) 0.00719(12) 0.00257(11)
F1 0.0288(4) 0.0596(6) 0.0256(4) 0.0015(4) 0.0144(3) -0.0006(4)
F2 0.0374(5) 0.0900(8) 0.0282(5) -0.0225(5) 0.0175(4) -0.0183(5)
F3 0.0571(7) 0.0670(7) 0.0439(6) 0.0249(5) 0.0173(5) 0.0177(6)
F4 0.0431(5) 0.0634(7) 0.0405(5) -0.0120(5) 0.0103(4) -0.0259(5)
F5 0.0558(6) 0.0702(7) 0.0387(5) -0.0238(5) 0.0278(5) -0.0365(5)
F6 0.0462(6) 0.0699(7) 0.0426(6) -0.0060(5) 0.0013(5) 0.0267(5)
F7 0.0198(4) 0.0290(4) 0.0340(4) -0.0016(3) 0.0030(3) 0.0054(3)
F8 0.0296(4) 0.0514(5) 0.0282(4) 0.0083(4) 0.0160(3) 0.0029(4)
F9 0.0281(4) 0.0579(6) 0.0435(5) 0.0275(4) 0.0185(4) 0.0206(4)
F10 0.0334(5) 0.0431(5) 0.0409(5) -0.0024(4) -0.0028(4) -0.0118(4)
F11 0.0513(5) 0.0237(4) 0.0379(5) -0.0035(3) 0.0151(4) -0.0007(4)
F12 0.0352(5) 0.0481(5) 0.0347(4) 0.0197(4) 0.0187(4) 0.0094(4)

loop_
_atom_type_symbol
_atom_type_description
_atom_type_scat_dispersion_real
_atom_type_scat_dispersion_imag
_atom_type_scat_source
C C 0.0033 0.0016 'International Tables Vol C Tables 4.2.6.8 and 6.1.1.4'
H H 0.0000 0.0000 'International Tables Vol C Tables 4.2.6.8 and 6.1.1.4'
N N 0.0061 0.0033 'International Tables Vol C Tables 4.2.6.8 and 6.1.1.4'
O O 0.0106 0.0060 'International Tables Vol C Tables 4.2.6.8 and 6.1.1.4'
Cu Cu 0.3201 1.2651 'International Tables Vol C Tables 4.2.6.8 and 6.1.1.4'
F F 0.0171 0.0103 'International Tables Vol C Tables 4.2.6.8 and 6.1.1.4'
P P 0.1023 0.0942 'International Tables Vol C Tables 4.2.6.8 and 6.1.1.4'

loop_
_geom_angle_atom_site_label_1
_geom_angle_atom_site_label_2
_geom_angle_atom_site_label_3
_geom_angle
_geom_angle_site_symmetry_1
_geom_angle_site_symmetry_3
_geom_angle_publ_flag
N2 Cu1 N1 152.47(4) . . ?
N2 Cu1 O4 101.29(4) . . ?
N1 Cu1 O4 98.22(4) . . ?
N2 Cu1 O1 95.20(4) . . ?
N1 Cu1 O1 95.40(4) . . ?
O4 Cu1 O1 111.73(4) . . ?
N4 Cu2 N5 150.59(4) . . ?
N4 Cu2 O2 102.39(4) . . ?
N5 Cu2 O2 99.63(4) . . ?
N4 Cu2 O3 91.70(4) . . ?
N5 Cu2 O3 99.90(4) . . ?
O2 Cu2 O3 107.77(4) . . ?
C5 O1 Cu1 142.08(8) . . ?
C38 O2 Cu2 132.74(8) . . ?
C27 O3 Cu2 153.64(8) . . ?
C16 O4 Cu1 132.89(8) . . ?
C18 N1 C22 118.35(11) . . ?
C18 N1 Cu1 120.30(8) . . ?
C22 N1 Cu1 121.23(9) . . ?
C33 N2 C29 118.51(11) . . ?
C33 N2 Cu1 120.68(8) . . ?
C29 N2 Cu1 120.71(8) . . ?
C16 N3 C17 123.01(10) . . ?
C16 N3 H3D 118.5 . . ?
C17 N3 H3D 118.5 . . ?
C11 N4 C7 118.60(11) . . ?
C11 N4 Cu2 120.43(8) . . ?
C7 N4 Cu2 120.40(8) . . ?
C44 N5 C40 118.28(11) . . ?
C44 N5 Cu2 122.59(9) . . ?
C40 N5 Cu2 119.05(8) . . ?
C27 N6 C28 121.13(10) . . ?
C27 N6 H6C 119.4 . . ?
C28 N6 H6C 119.4 . . ?
C5 N7 C6 122.24(10) . . ?
C5 N7 H7A 118.9 . . ?
C6 N7 H7A 118.9 . . ?
C38 N8 C39 123.35(11) . . ?
C38 N8 H8B 118.3 . . ?
C39 N8 H8B 118.3 . . ?
C4 C1 H1A 109.5 . . ?
C4 C1 H1B 109.5 . . ?
H1A C1 H1B 109.5 . . ?
C4 C1 H1C 109.5 . . ?
H1A C1 H1C 109.5 . . ?
H1B C1 H1C 109.5 . . ?
C4 C2 H2A 109.5 . . ?
C4 C2 H2B 109.5 . . ?
H2A C2 H2B 109.5 . . ?
C4 C2 H2C 109.5 . . ?
H2A C2 H2C 109.5 . . ?
H2B C2 H2C 109.5 . . ?
C4 C3 H3A 109.5 . . ?
C4 C3 H3B 109.5 . . ?
H3A C3 H3B 109.5 . . ?
C4 C3 H3C 109.5 . . ?
H3A C3 H3C 109.5 . . ?
H3B C3 H3C 109.5 . . ?
C5 C4 C3 113.66(11) . . ?
C5 C4 C1 107.57(12) . . ?
C3 C4 C1 110.38(14) . . ?
C5 C4 C2 106.04(11) . . ?
C3 C4 C2 109.55(11) . . ?
C1 C4 C2 109.49(13) . . ?
O1 C5 N7 120.46(11) . . ?
O1 C5 C4 121.55(11) . . ?
N7 C5 C4 117.99(11) . . ?
N7 C6 C7 114.22(10) . . ?
N7 C6 H6A 108.7 . . ?
C7 C6 H6A 108.7 . . ?
N7 C6 H6B 108.7 . . ?
C7 C6 H6B 108.7 . . ?
H6A C6 H6B 107.6 . . ?
N4 C7 C8 121.59(11) . . ?
N4 C7 C6 115.56(10) . . ?
C8 C7 C6 122.84(11) . . ?
C9 C8 C7 119.36(12) . . ?
C9 C8 H8A 120.3 . . ?
C7 C8 H8A 120.3 . . ?
C8 C9 C10 118.90(12) . . ?
C8 C9 H9A 120.6 . . ?
C10 C9 H9A 120.6 . . ?
C11 C10 C9 118.77(12) . . ?
C11 C10 H10A 120.6 . . ?
C9 C10 H10A 120.6 . . ?
N4 C11 C10 122.71(12) . . ?
N4 C11 H11A 118.6 . . ?
C10 C11 H11A 118.6 . . ?
C15 C12 H12A 109.5 . . ?
C15 C12 H12B 109.5 . . ?
H12A C12 H12B 109.5 . . ?
C15 C12 H12C 109.5 . . ?
H12A C12 H12C 109.5 . . ?
H12B C12 H12C 109.5 . . ?
C15 C13 H13A 109.5 . . ?
C15 C13 H13B 109.5 . . ?
H13A C13 H13B 109.5 . . ?
C15 C13 H13C 109.5 . . ?
H13A C13 H13C 109.5 . . ?
H13B C13 H13C 109.5 . . ?
C15 C14 H14A 109.5 . . ?
C15 C14 H14B 109.5 . . ?
H14A C14 H14B 109.5 . . ?
C15 C14 H14C 109.5 . . ?
H14A C14 H14C 109.5 . . ?
H14B C14 H14C 109.5 . . ?
C12 C15 C14 109.15(12) . . ?
C12 C15 C16 109.20(11) . . ?
C14 C15 C16 112.38(10) . . ?
C12 C15 C13 110.24(15) . . ?
C14 C15 C13 108.52(12) . . ?
C16 C15 C13 107.33(11) . . ?
O4 C16 N3 121.95(11) . . ?
O4 C16 C15 120.93(11) . . ?
N3 C16 C15 117.09(10) . . ?
N3 C17 C18 112.40(10) . . ?
N3 C17 H17A 109.1 . . ?
C18 C17 H17A 109.1 . . ?
N3 C17 H17B 109.1 . . ?
C18 C17 H17B 109.1 . . ?
H17A C17 H17B 107.9 . . ?
N1 C18 C19 121.71(11) . . ?
N1 C18 C17 117.04(10) . . ?
C19 C18 C17 121.25(11) . . ?
C20 C19 C18 119.49(13) . . ?
C20 C19 H19A 120.3 . . ?
C18 C19 H19A 120.3 . . ?
C21 C20 C19 118.90(13) . . ?
C21 C20 H20A 120.5 . . ?
C19 C20 H20A 120.5 . . ?
C20 C21 C22 118.71(13) . . ?
C20 C21 H21A 120.6 . . ?
C22 C21 H21A 120.6 . . ?
N1 C22 C21 122.81(13) . . ?
N1 C22 H22A 118.6 . . ?
C21 C22 H22A 118.6 . . ?
C26 C23 H23A 109.5 . . ?
C26 C23 H23B 109.5 . . ?
H23A C23 H23B 109.5 . . ?
C26 C23 H23C 109.5 . . ?
H23A C23 H23C 109.5 . . ?
H23B C23 H23C 109.5 . . ?
C26 C24 H24A 109.5 . . ?
C26 C24 H24B 109.5 . . ?
H24A C24 H24B 109.5 . . ?
C26 C24 H24C 109.5 . . ?
H24A C24 H24C 109.5 . . ?
H24B C24 H24C 109.5 . . ?
C26 C25 H25A 109.5 . . ?
C26 C25 H25B 109.5 . . ?
H25A C25 H25B 109.5 . . ?
C26 C25 H25C 109.5 . . ?
H25A C25 H25C 109.5 . . ?
H25B C25 H25C 109.5 . . ?
C23 C26 C27 113.58(11) . . ?
C23 C26 C25 110.30(13) . . ?
C27 C26 C25 107.31(11) . . ?
C23 C26 C24 109.76(12) . . ?
C27 C26 C24 107.01(10) . . ?
C25 C26 C24 108.71(12) . . ?
O3 C27 N6 119.73(11) . . ?
O3 C27 C26 121.66(11) . . ?
N6 C27 C26 118.60(11) . . ?
N6 C28 C29 113.77(10) . . ?
N6 C28 H28A 108.8 . . ?
C29 C28 H28A 108.8 . . ?
N6 C28 H28B 108.8 . . ?
C29 C28 H28B 108.8 . . ?
H28A C28 H28B 107.7 . . ?
N2 C29 C30 121.60(11) . . ?
N2 C29 C28 114.95(10) . . ?
C30 C29 C28 123.44(10) . . ?
C29 C30 C31 119.38(11) . . ?
C29 C30 H30A 120.3 . . ?
C31 C30 H30A 120.3 . . ?
C32 C31 C30 119.11(12) . . ?
C32 C31 H31A 120.4 . . ?
C30 C31 H31A 120.4 . . ?
C33 C32 C31 118.48(12) . . ?
C33 C32 H32A 120.8 . . ?
C31 C32 H32A 120.8 . . ?
N2 C33 C32 122.91(12) . . ?
N2 C33 H33A 118.5 . . ?
C32 C33 H33A 118.5 . . ?
C37 C34 H34A 109.5 . . ?
C37 C34 H34B 109.5 . . ?
H34A C34 H34B 109.5 . . ?
C37 C34 H34C 109.5 . . ?
H34A C34 H34C 109.5 . . ?
H34B C34 H34C 109.5 . . ?
C37 C35 H35A 109.5 . . ?
C37 C35 H35B 109.5 . . ?
H35A C35 H35B 109.5 . . ?
C37 C35 H35C 109.5 . . ?
H35A C35 H35C 109.5 . . ?
H35B C35 H35C 109.5 . . ?
C37 C36 H36A 109.5 . . ?
C37 C36 H36B 109.5 . . ?
H36A C36 H36B 109.5 . . ?
C37 C36 H36C 109.5 . . ?
H36A C36 H36C 109.5 . . ?
H36B C36 H36C 109.5 . . ?
C35 C37 C34 109.68(11) . . ?
C35 C37 C36 109.48(11) . . ?
C34 C37 C36 109.42(11) . . ?
C35 C37 C38 113.71(10) . . ?
C34 C37 C38 107.49(10) . . ?
C36 C37 C38 106.96(10) . . ?
O2 C38 N8 122.08(11) . . ?
O2 C38 C37 119.78(11) . . ?
N8 C38 C37 118.14(11) . . ?
N8 C39 C40 114.70(10) . . ?
N8 C39 H39A 108.6 . . ?
C40 C39 H39A 108.6 . . ?
N8 C39 H39B 108.6 . . ?
C40 C39 H39B 108.6 . . ?
H39A C39 H39B 107.6 . . ?
N5 C40 C41 121.84(12) . . ?
N5 C40 C39 116.21(11) . . ?
C41 C40 C39 121.92(12) . . ?
C42 C41 C40 119.38(13) . . ?
C42 C41 H41A 120.3 . . ?
C40 C41 H41A 120.3 . . ?
C43 C42 C41 118.76(13) . . ?
C43 C42 H42A 120.6 . . ?
C41 C42 H42A 120.6 . . ?
C44 C43 C42 119.11(13) . . ?
C44 C43 H43A 120.4 . . ?
C42 C43 H43A 120.4 . . ?
N5 C44 C43 122.64(13) . . ?
N5 C44 H44A 118.7 . . ?
C43 C44 H44A 118.7 . . ?
F4 P1 F6 91.15(7) . . ?
F4 P1 F3 89.81(7) . . ?
F6 P1 F3 178.99(7) . . ?
F4 P1 F2 90.63(6) . . ?
F6 P1 F2 89.83(6) . . ?
F3 P1 F2 90.48(6) . . ?
F4 P1 F5 178.94(6) . . ?
F6 P1 F5 88.75(7) . . ?
F3 P1 F5 90.29(7) . . ?
F2 P1 F5 90.42(5) . . ?
F4 P1 F1 89.96(5) . . ?
F6 P1 F1 89.84(6) . . ?
F3 P1 F1 89.83(6) . . ?
F2 P1 F1 179.33(5) . . ?
F5 P1 F1 88.99(5) . . ?
F10 P2 F11 179.13(6) . . ?
F10 P2 F12 90.06(6) . . ?
F11 P2 F12 90.05(5) . . ?
F10 P2 F9 90.11(6) . . ?
F11 P2 F9 90.75(6) . . ?
F12 P2 F9 90.34(5) . . ?
F10 P2 F8 90.00(5) . . ?
F11 P2 F8 89.87(5) . . ?
F12 P2 F8 179.39(5) . . ?
F9 P2 F8 90.27(5) . . ?
F10 P2 F7 89.78(5) . . ?
F11 P2 F7 89.36(5) . . ?
F12 P2 F7 89.77(5) . . ?
F9 P2 F7 179.85(6) . . ?
F8 P2 F7 89.62(5) . . ?

loop_
_geom_bond_atom_site_label_1
_geom_bond_atom_site_label_2
_geom_bond_distance
_geom_bond_site_symmetry_2
_geom_bond_publ_flag
Cu1 N2 1.9470(10) . ?
Cu1 N1 1.9519(10) . ?
Cu1 O4 2.2235(9) . ?
Cu1 O1 2.2810(9) . ?
Cu2 N4 1.9442(11) . ?
Cu2 N5 1.9454(11) . ?
Cu2 O2 2.1869(9) . ?
Cu2 O3 2.3169(9) . ?
O1 C5 1.2379(15) . ?
O2 C38 1.2349(15) . ?
O3 C27 1.2301(15) . ?
O4 C16 1.2359(15) . ?
N1 C18 1.3478(16) . ?
N1 C22 1.3502(16) . ?
N2 C33 1.3463(16) . ?
N2 C29 1.3493(15) . ?
N3 C16 1.3420(15) . ?
N3 C17 1.4588(15) . ?
N3 H3D 0.8800 . ?
N4 C11 1.3463(16) . ?
N4 C7 1.3480(15) . ?
N5 C44 1.3481(16) . ?
N5 C40 1.3497(16) . ?
N6 C27 1.3482(15) . ?
N6 C28 1.4500(15) . ?
N6 H6C 0.8800 . ?
N7 C5 1.3400(15) . ?
N7 C6 1.4480(15) . ?
N7 H7A 0.8800 . ?
N8 C38 1.3431(16) . ?
N8 C39 1.4635(15) . ?
N8 H8B 0.8800 . ?
C1 C4 1.528(2) . ?
C1 H1A 0.9800 . ?
C1 H1B 0.9800 . ?
C1 H1C 0.9800 . ?
C2 C4 1.5424(19) . ?
C2 H2A 0.9800 . ?
C2 H2B 0.9800 . ?
C2 H2C 0.9800 . ?
C3 C4 1.5265(19) . ?
C3 H3A 0.9800 . ?
C3 H3B 0.9800 . ?
C3 H3C 0.9800 . ?
C4 C5 1.5259(17) . ?
C6 C7 1.5118(16) . ?
C6 H6A 0.9900 . ?
C6 H6B 0.9900 . ?
C7 C8 1.3905(17) . ?
C8 C9 1.3856(18) . ?
C8 H8A 0.9500 . ?
C9 C10 1.3870(19) . ?
C9 H9A 0.9500 . ?
C10 C11 1.3802(19) . ?
C10 H10A 0.9500 . ?
C11 H11A 0.9500 . ?
C12 C15 1.517(2) . ?
C12 H12A 0.9800 . ?
C12 H12B 0.9800 . ?
C12 H12C 0.9800 . ?
C13 C15 1.537(2) . ?
C13 H13A 0.9800 . ?
C13 H13B 0.9800 . ?
C13 H13C 0.9800 . ?
C14 C15 1.5260(18) . ?
C14 H14A 0.9800 . ?
C14 H14B 0.9800 . ?
C14 H14C 0.9800 . ?
C15 C16 1.5342(16) . ?
C17 C18 1.5119(16) . ?
C17 H17A 0.9900 . ?
C17 H17B 0.9900 . ?
C18 C19 1.3894(17) . ?
C19 C20 1.388(2) . ?
C19 H19A 0.9500 . ?
C20 C21 1.383(2) . ?
C20 H20A 0.9500 . ?
C21 C22 1.385(2) . ?
C21 H21A 0.9500 . ?
C22 H22A 0.9500 . ?
C23 C26 1.523(2) . ?
C23 H23A 0.9800 . ?
C23 H23B 0.9800 . ?
C23 H23C 0.9800 . ?
C24 C26 1.5376(18) . ?
C24 H24A 0.9800 . ?
C24 H24B 0.9800 . ?
C24 H24C 0.9800 . ?
C25 C26 1.5323(19) . ?
C25 H25A 0.9800 . ?
C25 H25B 0.9800 . ?
C25 H25C 0.9800 . ?
C26 C27 1.5280(16) . ?
C28 C29 1.5113(16) . ?
C28 H28A 0.9900 . ?
C28 H28B 0.9900 . ?
C29 C30 1.3863(17) . ?
C30 C31 1.3880(18) . ?
C30 H30A 0.9500 . ?
C31 C32 1.3843(19) . ?
C31 H31A 0.9500 . ?
C32 C33 1.3823(19) . ?
C32 H32A 0.9500 . ?
C33 H33A 0.9500 . ?
C34 C37 1.5341(18) . ?
C34 H34A 0.9800 . ?
C34 H34B 0.9800 . ?
C34 H34C 0.9800 . ?
C35 C37 1.5330(18) . ?
C35 H35A 0.9800 . ?
C35 H35B 0.9800 . ?
C35 H35C 0.9800 . ?
C36 C37 1.5345(18) . ?
C36 H36A 0.9800 . ?
C36 H36B 0.9800 . ?
C36 H36C 0.9800 . ?
C37 C38 1.5347(16) . ?
C39 C40 1.5070(17) . ?
C39 H39A 0.9900 . ?
C39 H39B 0.9900 . ?
C40 C41 1.3881(18) . ?
C41 C42 1.386(2) . ?
C41 H41A 0.9500 . ?
C42 C43 1.383(2) . ?
C42 H42A 0.9500 . ?
C43 C44 1.380(2) . ?
C43 H43A 0.9500 . ?
C44 H44A 0.9500 . ?
P1 F4 1.5839(10) . ?
P1 F6 1.5919(11) . ?
P1 F3 1.5923(11) . ?
P1 F2 1.5958(9) . ?
P1 F5 1.6033(10) . ?
P1 F1 1.6060(9) . ?
P2 F10 1.5957(10) . ?
P2 F11 1.5956(9) . ?
P2 F12 1.5970(9) . ?
P2 F9 1.6030(9) . ?
P2 F8 1.6039(8) . ?
P2 F7 1.6123(8) . ?

loop_
_geom_hbond_atom_site_label_D
_geom_hbond_atom_site_label_H
_geom_hbond_atom_site_label_A
_geom_hbond_distance_DH
_geom_hbond_distance_HA
_geom_hbond_distance_DA
_geom_hbond_angle_DHA
_geom_hbond_site_symmetry_A
N3 H3D F8 0.88 2.41 3.1458(13) 141.4 1_455
N6 H6C F5 0.88 2.66 3.1354(15) 115.3 4_576
N7 H7A F9 0.88 2.38 3.0243(13) 130.8 .
N8 H8B F1 0.88 2.22 2.9523(14) 140.2 4_676

loop_
_geom_torsion_atom_site_label_1
_geom_torsion_atom_site_label_2
_geom_torsion_atom_site_label_3
_geom_torsion_atom_site_label_4
_geom_torsion
_geom_torsion_site_symmetry_1
_geom_torsion_site_symmetry_2
_geom_torsion_site_symmetry_3
_geom_torsion_site_symmetry_4
_geom_torsion_publ_flag
N2 Cu1 O1 C5 -61.43(15) . . . . ?
N1 Cu1 O1 C5 144.02(15) . . . . ?
O4 Cu1 O1 C5 42.93(15) . . . . ?
N4 Cu2 O2 C38 128.53(12) . . . . ?
N5 Cu2 O2 C38 -31.85(13) . . . . ?
O3 Cu2 O2 C38 -135.60(12) . . . . ?
N4 Cu2 O3 C27 132.6(2) . . . . ?
N5 Cu2 O3 C27 -74.5(2) . . . . ?
O2 Cu2 O3 C27 29.0(2) . . . . ?
N2 Cu1 O4 C16 -138.20(12) . . . . ?
N1 Cu1 O4 C16 22.27(12) . . . . ?
O1 Cu1 O4 C16 121.48(12) . . . . ?
N2 Cu1 N1 C18 91.97(12) . . . . ?
O4 Cu1 N1 C18 -42.87(9) . . . . ?
O1 Cu1 N1 C18 -155.79(9) . . . . ?
N2 Cu1 N1 C22 -92.12(13) . . . . ?
O4 Cu1 N1 C22 133.03(10) . . . . ?
O1 Cu1 N1 C22 20.11(10) . . . . ?
N1 Cu1 N2 C33 -153.46(10) . . . . ?
O4 Cu1 N2 C33 -19.16(10) . . . . ?
O1 Cu1 N2 C33 94.25(10) . . . . ?
N1 Cu1 N2 C29 30.18(15) . . . . ?
O4 Cu1 N2 C29 164.49(9) . . . . ?
O1 Cu1 N2 C29 -82.10(9) . . . . ?
N5 Cu2 N4 C11 144.12(10) . . . . ?
O2 Cu2 N4 C11 6.50(10) . . . . ?
O3 Cu2 N4 C11 -102.11(10) . . . . ?
N5 Cu2 N4 C7 -44.68(14) . . . . ?
O2 Cu2 N4 C7 177.70(9) . . . . ?
O3 Cu2 N4 C7 69.09(9) . . . . ?
N4 Cu2 N5 C44 89.45(13) . . . . ?
O2 Cu2 N5 C44 -132.45(10) . . . . ?
O3 Cu2 N5 C44 -22.33(10) . . . . ?
N4 Cu2 N5 C40 -93.69(12) . . . . ?
O2 Cu2 N5 C40 44.41(9) . . . . ?
O3 Cu2 N5 C40 154.53(9) . . . . ?
Cu1 O1 C5 N7 120.26(13) . . . . ?
Cu1 O1 C5 C4 -59.2(2) . . . . ?
C6 N7 C5 O1 -5.96(18) . . . . ?
C6 N7 C5 C4 173.52(11) . . . . ?
C3 C4 C5 O1 -170.43(12) . . . . ?
C1 C4 C5 O1 -47.91(18) . . . . ?
C2 C4 C5 O1 69.17(15) . . . . ?
C3 C4 C5 N7 10.10(17) . . . . ?
C1 C4 C5 N7 132.61(14) . . . . ?
C2 C4 C5 N7 -110.31(13) . . . . ?
C5 N7 C6 C7 88.82(14) . . . . ?
C11 N4 C7 C8 2.40(17) . . . . ?
Cu2 N4 C7 C8 -168.96(9) . . . . ?
C11 N4 C7 C6 -178.83(11) . . . . ?
Cu2 N4 C7 C6 9.82(14) . . . . ?
N7 C6 C7 N4 155.49(10) . . . . ?
N7 C6 C7 C8 -25.75(17) . . . . ?
N4 C7 C8 C9 -1.05(19) . . . . ?
C6 C7 C8 C9 -179.74(12) . . . . ?
C7 C8 C9 C10 -1.3(2) . . . . ?
C8 C9 C10 C11 2.3(2) . . . . ?
C7 N4 C11 C10 -1.37(18) . . . . ?
Cu2 N4 C11 C10 169.98(10) . . . . ?
C9 C10 C11 N4 -1.0(2) . . . . ?
Cu1 O4 C16 N3 18.06(19) . . . . ?
Cu1 O4 C16 C15 -163.81(9) . . . . ?
C17 N3 C16 O4 3.38(19) . . . . ?
C17 N3 C16 C15 -174.82(11) . . . . ?
C12 C15 C16 O4 26.32(18) . . . . ?
C14 C15 C16 O4 147.59(12) . . . . ?
C13 C15 C16 O4 -93.18(16) . . . . ?
C12 C15 C16 N3 -155.46(14) . . . . ?
C14 C15 C16 N3 -34.19(16) . . . . ?
C13 C15 C16 N3 85.04(15) . . . . ?
C16 N3 C17 C18 -83.45(14) . . . . ?
C22 N1 C18 C19 -0.93(17) . . . . ?
Cu1 N1 C18 C19 175.09(9) . . . . ?
C22 N1 C18 C17 179.35(11) . . . . ?
Cu1 N1 C18 C17 -4.63(14) . . . . ?
N3 C17 C18 N1 91.37(13) . . . . ?
N3 C17 C18 C19 -88.35(14) . . . . ?
N1 C18 C19 C20 2.10(19) . . . . ?
C17 C18 C19 C20 -178.20(12) . . . . ?
C18 C19 C20 C21 -1.5(2) . . . . ?
C19 C20 C21 C22 -0.1(2) . . . . ?
C18 N1 C22 C21 -0.79(19) . . . . ?
Cu1 N1 C22 C21 -176.77(10) . . . . ?
C20 C21 C22 N1 1.3(2) . . . . ?
Cu2 O3 C27 N6 173.25(14) . . . . ?
Cu2 O3 C27 C26 -7.0(3) . . . . ?
C28 N6 C27 O3 -1.39(18) . . . . ?
C28 N6 C27 C26 178.85(10) . . . . ?
C23 C26 C27 O3 170.41(13) . . . . ?
C25 C26 C27 O3 -67.41(16) . . . . ?
C24 C26 C27 O3 49.12(16) . . . . ?
C23 C26 C27 N6 -9.83(17) . . . . ?
C25 C26 C27 N6 112.35(13) . . . . ?
C24 C26 C27 N6 -131.12(12) . . . . ?
C27 N6 C28 C29 -87.48(13) . . . . ?
C33 N2 C29 C30 -0.46(17) . . . . ?
Cu1 N2 C29 C30 175.98(9) . . . . ?
C33 N2 C29 C28 179.66(11) . . . . ?
Cu1 N2 C29 C28 -3.90(13) . . . . ?
N6 C28 C29 N2 -168.37(10) . . . . ?
N6 C28 C29 C30 11.75(16) . . . . ?
N2 C29 C30 C31 -0.28(18) . . . . ?
C28 C29 C30 C31 179.59(11) . . . . ?
C29 C30 C31 C32 0.80(19) . . . . ?
C30 C31 C32 C33 -0.6(2) . . . . ?
C29 N2 C33 C32 0.68(19) . . . . ?
Cu1 N2 C33 C32 -175.75(10) . . . . ?
C31 C32 C33 N2 -0.2(2) . . . . ?
Cu2 O2 C38 N8 -7.11(19) . . . . ?
Cu2 O2 C38 C37 173.29(8) . . . . ?
C39 N8 C38 O2 -7.33(19) . . . . ?
C39 N8 C38 C37 172.28(11) . . . . ?
C35 C37 C38 O2 173.98(12) . . . . ?
C34 C37 C38 O2 -64.42(15) . . . . ?
C36 C37 C38 O2 53.00(15) . . . . ?
C35 C37 C38 N8 -5.63(16) . . . . ?
C34 C37 C38 N8 115.97(13) . . . . ?
C36 C37 C38 N8 -126.61(12) . . . . ?
C38 N8 C39 C40 83.01(15) . . . . ?
C44 N5 C40 C41 0.39(17) . . . . ?
Cu2 N5 C40 C41 -176.61(9) . . . . ?
C44 N5 C40 C39 -177.57(11) . . . . ?
Cu2 N5 C40 C39 5.43(14) . . . . ?
N8 C39 C40 N5 -91.43(13) . . . . ?
N8 C39 C40 C41 90.61(14) . . . . ?
N5 C40 C41 C42 -0.29(19) . . . . ?
C39 C40 C41 C42 177.55(11) . . . . ?
C40 C41 C42 C43 0.0(2) . . . . ?
C41 C42 C43 C44 0.1(2) . . . . ?
C40 N5 C44 C43 -0.23(18) . . . . ?
Cu2 N5 C44 C43 176.66(10) . . . . ?
C42 C43 C44 N5 0.0(2) . . . . ?
